data_2239320
loop_
_publ_author_name
'Neuba, Adam'
'Schneider, Tobias'
'Fl\"orke, Ulrich'
'Henkel, Gerald'

_publ_section_title
;
 Bis{2-[(Triphenylmethyl)amino]phenyl} diselenide acetonitrile monosolvate
;
_journal_coeditor_code TK5302
_journal_issue 5
_journal_name_full 'Acta Crystallographica Section E'
_journal_page_first o537
_journal_page_last o538
_journal_paper_doi 10.1107/S1600536814007806
_journal_volume 70
_journal_year 2014
_chemical_formula_iupac 'C50 H40 N2 Se2, C2 H3 N'
_chemical_formula_moiety 'C50 H40 N2 Se2, C2 H3 N'
_chemical_formula_sum 'C52 H43 N3 Se2'
_chemical_formula_weight 867.81
_chemical_name_systematic
;
Bis{2-[(Triphenylmethyl)amino]phenyl} diselenide acetonitrile monosolvate
;
_space_group_IT_number 2
_symmetry_cell_setting triclinic
_symmetry_space_group_name_Hall '-P 1'
_symmetry_space_group_name_H-M 'P -1'
_atom_sites_solution_hydrogens difmap
_atom_sites_solution_primary direct
_atom_sites_solution_secondary difmap
_audit_creation_method SHELXL-97
_cell_angle_alpha 104.956(4)
_cell_angle_beta 103.578(4)
_cell_angle_gamma 101.636(5)
_cell_formula_units_Z 2
_cell_length_a 9.2364(16)
_cell_length_b 13.245(2)
_cell_length_c 18.248(3)
_cell_measurement_reflns_used 1733
_cell_measurement_temperature 130(2)
_cell_measurement_theta_max 20.01
_cell_measurement_theta_min 2.30
_cell_volume 2013.1(6)
_computing_cell_refinement 'SAINT (Bruker, 2002)'
_computing_data_collection 'SMART (Bruker, 2002)'
_computing_data_reduction 'SAINT (Bruker, 2002)'
_computing_molecular_graphics 'SHELXTL (Sheldrick, 2008)'
_computing_publication_material 'SHELXTL (Sheldrick, 2008) and local programs'
_computing_structure_refinement 'SHELXTL (Sheldrick, 2008)'
_computing_structure_solution 'SHELXTL (Sheldrick, 2008)'
_diffrn_ambient_temperature 130(2)
_diffrn_measured_fraction_theta_full 0.995
_diffrn_measured_fraction_theta_max 0.995
_diffrn_measurement_device_type 'Bruker SMART APEX'
_diffrn_measurement_method '\f and \w scans'
_diffrn_radiation_monochromator graphite
_diffrn_radiation_source 'sealed tube'
_diffrn_radiation_type MoK\a
_diffrn_radiation_wavelength 0.71073
_diffrn_reflns_av_R_equivalents 0.0592
_diffrn_reflns_av_sigmaI/netI 0.1724
_diffrn_reflns_limit_h_max 12
_diffrn_reflns_limit_h_min -12
_diffrn_reflns_limit_k_max 17
_diffrn_reflns_limit_k_min -17
_diffrn_reflns_limit_l_max 21
_diffrn_reflns_limit_l_min -24
_diffrn_reflns_number 19357
_diffrn_reflns_theta_full 27.88
_diffrn_reflns_theta_max 27.88
_diffrn_reflns_theta_min 1.66
_exptl_absorpt_coefficient_mu 1.878
_exptl_absorpt_correction_T_max 0.8957
_exptl_absorpt_correction_T_min 0.7051
_exptl_absorpt_correction_type multi-scan
_exptl_absorpt_process_details '(SADABS; Sheldrick, 2004)'
_exptl_crystal_colour yellow
_exptl_crystal_density_diffrn 1.432
_exptl_crystal_density_method 'not measured'
_exptl_crystal_description prism
_exptl_crystal_F_000 888
_exptl_crystal_size_max 0.20
_exptl_crystal_size_mid 0.17
_exptl_crystal_size_min 0.06
_platon_squeeze_details
;
1 severely disordered acetonitrile solvent molecule
per asymmetric unit
;
_refine_diff_density_max 0.531
_refine_diff_density_min -0.492
_refine_ls_extinction_method none
_refine_ls_goodness_of_fit_ref 0.636
_refine_ls_hydrogen_treatment mixed
_refine_ls_matrix_type full
_refine_ls_number_parameters 495
_refine_ls_number_reflns 9548
_refine_ls_number_restraints 2
_refine_ls_restrained_S_all 0.636
_refine_ls_R_factor_all 0.0854
_refine_ls_R_factor_gt 0.0426
_refine_ls_shift/su_max 0.001
_refine_ls_shift/su_mean 0.000
_refine_ls_structure_factor_coef Fsqd
_refine_ls_weighting_details 'calc w=1/[\s^2^(Fo^2^)+(0.0025P)^2^] where P=(Fo^2^+2Fc^2^)/3'
_refine_ls_weighting_scheme calc
_refine_ls_wR_factor_gt 0.0600
_refine_ls_wR_factor_ref 0.0679
_reflns_number_gt 5060
_reflns_number_total 9548
_reflns_threshold_expression I>2\s(I)
_cod_data_source_file tk5302sup1.cif
_cod_data_source_block I
_cod_original_cell_volume 2013.0(6)
_cod_original_sg_symbol_H-M 'P -1 '
_cod_database_code 2239320
_cod_database_fobs_code 2239320

loop_
_symmetry_equiv_pos_as_xyz
'x, y, z'
'-x, -y, -z'

loop_
_atom_site_type_symbol
_atom_site_label
_atom_site_fract_x
_atom_site_fract_y
_atom_site_fract_z
_atom_site_U_iso_or_equiv
_atom_site_adp_type
_atom_site_calc_flag
_atom_site_refinement_flags
_atom_site_occupancy
_atom_site_symmetry_multiplicity
Se Se1 0.27997(4) 0.00117(3) 0.12906(2) 0.02063(9) Uani d . 1 1
Se Se2 0.16179(4) 0.11762(3) 0.07419(2) 0.02247(9) Uani d . 1 1
N N1 0.0981(3) -0.0249(2) 0.24933(15) 0.0194(6) Uani d D 1 1
H H1 0.182(2) 0.0250(18) 0.2542(17) 0.023(10) Uiso d D 1 1
N N2 0.3766(3) 0.3529(2) 0.17496(16) 0.0200(7) Uani d D 1 1
H H2 0.391(3) 0.2987(16) 0.1392(13) 0.016(9) Uiso d D 1 1
C C1 0.0733(4) -0.0128(3) 0.32780(18) 0.0178(8) Uani d . 1 1
C C2 0.5110(3) 0.4497(2) 0.21235(18) 0.0156(7) Uani d . 1 1
C C11 0.0380(4) -0.1129(3) 0.18084(18) 0.0181(8) Uani d . 1 1
C C12 -0.0872(4) -0.2010(2) 0.16825(19) 0.0206(8) Uani d . 1 1
H H12A -0.1357 -0.2014 0.2087 0.025 Uiso calc R 1 1
C C13 -0.1421(4) -0.2869(3) 0.09890(19) 0.0239(8) Uani d . 1 1
H H13A -0.2287 -0.3451 0.0920 0.029 Uiso calc R 1 1
C C14 -0.0739(4) -0.2906(3) 0.03873(19) 0.0244(8) Uani d . 1 1
H H14A -0.1117 -0.3511 -0.0088 0.029 Uiso calc R 1 1
C C15 0.0500(4) -0.2048(3) 0.04903(18) 0.0202(8) Uani d . 1 1
H H15A 0.0981 -0.2067 0.0082 0.024 Uiso calc R 1 1
C C16 0.1061(3) -0.1151(2) 0.11865(18) 0.0154(7) Uani d . 1 1
C C21 0.0682(4) -0.1204(3) 0.34699(18) 0.0197(8) Uani d . 1 1
C C22 0.1758(4) -0.1756(3) 0.33070(19) 0.0283(9) Uani d . 1 1
H H22A 0.2518 -0.1458 0.3091 0.034 Uiso calc R 1 1
C C23 0.1743(5) -0.2727(3) 0.3454(2) 0.0399(11) Uani d . 1 1
H H23A 0.2475 -0.3101 0.3330 0.048 Uiso calc R 1 1
C C24 0.0652(5) -0.3158(3) 0.3784(2) 0.0413(11) Uani d . 1 1
H H24A 0.0635 -0.3827 0.3887 0.050 Uiso calc R 1 1
C C25 -0.0394(4) -0.2612(3) 0.3960(2) 0.0339(10) Uani d . 1 1
H H25A -0.1127 -0.2899 0.4195 0.041 Uiso calc R 1 1
C C26 -0.0395(4) -0.1646(3) 0.38004(19) 0.0261(9) Uani d . 1 1
H H26A -0.1140 -0.1282 0.3918 0.031 Uiso calc R 1 1
C C31 -0.0729(4) 0.0236(2) 0.33063(19) 0.0186(8) Uani d . 1 1
C C32 -0.0959(4) 0.0684(3) 0.40307(19) 0.0243(8) Uani d . 1 1
H H32A -0.0177 0.0793 0.4510 0.029 Uiso calc R 1 1
C C33 -0.2307(4) 0.0976(3) 0.4072(2) 0.0307(9) Uani d . 1 1
H H33A -0.2442 0.1279 0.4575 0.037 Uiso calc R 1 1
C C34 -0.3450(4) 0.0826(3) 0.3381(2) 0.0291(9) Uani d . 1 1
H H34A -0.4392 0.0999 0.3404 0.035 Uiso calc R 1 1
C C35 -0.3209(4) 0.0420(3) 0.2653(2) 0.0264(9) Uani d . 1 1
H H35A -0.3968 0.0345 0.2175 0.032 Uiso calc R 1 1
C C36 -0.1876(4) 0.0125(2) 0.26208(19) 0.0194(8) Uani d . 1 1
H H36A -0.1736 -0.0162 0.2117 0.023 Uiso calc R 1 1
C C41 0.2175(4) 0.0787(3) 0.38798(18) 0.0181(8) Uani d . 1 1
C C42 0.3011(4) 0.0692(3) 0.4582(2) 0.0296(9) Uani d . 1 1
H H42A 0.2694 0.0049 0.4711 0.036 Uiso calc R 1 1
C C43 0.4303(4) 0.1517(3) 0.5100(2) 0.0328(10) Uani d . 1 1
H H43A 0.4853 0.1443 0.5584 0.039 Uiso calc R 1 1
C C44 0.4787(4) 0.2441(3) 0.4911(2) 0.0292(9) Uani d . 1 1
H H44A 0.5694 0.2995 0.5256 0.035 Uiso calc R 1 1
C C45 0.3956(4) 0.2567(3) 0.42217(19) 0.0251(8) Uani d . 1 1
H H45A 0.4281 0.3211 0.4094 0.030 Uiso calc R 1 1
C C46 0.2639(4) 0.1745(3) 0.37143(18) 0.0206(8) Uani d . 1 1
H H46A 0.2050 0.1842 0.3248 0.025 Uiso calc R 1 1
C C51 0.2541(4) 0.3238(3) 0.20419(19) 0.0180(8) Uani d . 1 1
C C52 0.2299(4) 0.3938(3) 0.26885(18) 0.0216(8) Uani d . 1 1
H H52A 0.3049 0.4619 0.2981 0.026 Uiso calc R 1 1
C C53 0.0977(4) 0.3651(3) 0.2909(2) 0.0249(8) Uani d . 1 1
H H53A 0.0844 0.4136 0.3356 0.030 Uiso calc R 1 1
C C54 -0.0151(4) 0.2677(3) 0.2494(2) 0.0276(9) Uani d . 1 1
H H54A -0.1066 0.2498 0.2641 0.033 Uiso calc R 1 1
C C55 0.0084(4) 0.1967(3) 0.18580(19) 0.0236(8) Uani d . 1 1
H H55A -0.0685 0.1296 0.1565 0.028 Uiso calc R 1 1
C C56 0.1419(4) 0.2218(2) 0.16399(18) 0.0181(8) Uani d . 1 1
C C61 0.6142(4) 0.4383(2) 0.15633(19) 0.0175(8) Uani d . 1 1
C C62 0.5446(4) 0.4133(3) 0.07474(19) 0.0241(8) Uani d . 1 1
H H62A 0.4357 0.4012 0.0548 0.029 Uiso calc R 1 1
C C63 0.6328(4) 0.4056(3) 0.0219(2) 0.0311(9) Uani d . 1 1
H H63A 0.5838 0.3882 -0.0335 0.037 Uiso calc R 1 1
C C64 0.7904(4) 0.4235(3) 0.0502(2) 0.0300(9) Uani d . 1 1
H H64A 0.8504 0.4169 0.0144 0.036 Uiso calc R 1 1
C C65 0.8608(4) 0.4509(3) 0.1303(2) 0.0294(9) Uani d . 1 1
H H65A 0.9700 0.4645 0.1499 0.035 Uiso calc R 1 1
C C66 0.7727(4) 0.4591(3) 0.1838(2) 0.0227(8) Uani d . 1 1
H H66A 0.8230 0.4791 0.2393 0.027 Uiso calc R 1 1
C C71 0.4658(4) 0.5555(3) 0.21059(18) 0.0169(8) Uani d . 1 1
C C72 0.5797(4) 0.6535(3) 0.24184(18) 0.0210(8) Uani d . 1 1
H H72A 0.6831 0.6551 0.2668 0.025 Uiso calc R 1 1
C C73 0.5466(4) 0.7494(3) 0.23759(19) 0.0244(8) Uani d . 1 1
H H73A 0.6267 0.8161 0.2598 0.029 Uiso calc R 1 1
C C74 0.3965(4) 0.7483(3) 0.20087(19) 0.0252(9) Uani d . 1 1
H H74A 0.3727 0.8141 0.1985 0.030 Uiso calc R 1 1
C C75 0.2825(4) 0.6508(3) 0.16801(19) 0.0238(8) Uani d . 1 1
H H75A 0.1797 0.6493 0.1421 0.029 Uiso calc R 1 1
C C76 0.3160(4) 0.5551(3) 0.17223(18) 0.0186(8) Uani d . 1 1
H H76A 0.2362 0.4883 0.1488 0.022 Uiso calc R 1 1
C C81 0.5973(3) 0.4516(2) 0.29626(18) 0.0166(8) Uani d . 1 1
C C82 0.6575(4) 0.3647(3) 0.3028(2) 0.0229(8) Uani d . 1 1
H H82A 0.6391 0.3048 0.2566 0.028 Uiso calc R 1 1
C C83 0.7435(4) 0.3650(3) 0.3758(2) 0.0274(9) Uani d . 1 1
H H83A 0.7891 0.3074 0.3788 0.033 Uiso calc R 1 1
C C84 0.7640(4) 0.4470(3) 0.4438(2) 0.0275(9) Uani d . 1 1
H H84A 0.8235 0.4465 0.4937 0.033 Uiso calc R 1 1
C C85 0.6982(4) 0.5298(3) 0.43931(19) 0.0263(9) Uani d . 1 1
H H85A 0.7086 0.5856 0.4865 0.032 Uiso calc R 1 1
C C86 0.6159(4) 0.5324(3) 0.36573(19) 0.0224(8) Uani d . 1 1
H H86A 0.5718 0.5909 0.3633 0.027 Uiso calc R 1 1

loop_
_atom_site_aniso_label
_atom_site_aniso_U_11
_atom_site_aniso_U_22
_atom_site_aniso_U_33
_atom_site_aniso_U_12
_atom_site_aniso_U_13
_atom_site_aniso_U_23
Se1 0.0179(2) 0.0230(2) 0.0227(2) 0.00798(16) 0.00666(17) 0.00801(17)
Se2 0.0271(2) 0.01750(19) 0.01792(19) 0.00341(16) 0.00054(17) 0.00554(16)
N1 0.0179(17) 0.0189(16) 0.0158(15) -0.0024(14) 0.0043(14) 0.0029(13)
N2 0.0171(16) 0.0178(16) 0.0214(17) 0.0014(13) 0.0078(14) 0.0012(13)
C1 0.0187(19) 0.0202(19) 0.0126(18) 0.0030(15) 0.0041(15) 0.0045(15)
C2 0.0085(17) 0.0156(18) 0.0198(18) 0.0003(14) 0.0041(15) 0.0034(15)
C11 0.0181(19) 0.0187(18) 0.0150(18) 0.0074(15) 0.0002(15) 0.0038(15)
C12 0.0168(19) 0.0218(19) 0.0199(19) 0.0033(15) 0.0025(16) 0.0056(16)
C13 0.018(2) 0.0194(19) 0.029(2) 0.0019(16) 0.0010(17) 0.0078(17)
C14 0.027(2) 0.0184(19) 0.020(2) 0.0085(17) -0.0029(17) 0.0005(16)
C15 0.027(2) 0.0224(19) 0.0156(18) 0.0152(17) 0.0048(16) 0.0081(16)
C16 0.0182(19) 0.0133(17) 0.0168(17) 0.0076(14) 0.0014(15) 0.0090(14)
C21 0.022(2) 0.0208(19) 0.0108(17) 0.0036(16) -0.0013(15) 0.0029(15)
C22 0.037(2) 0.031(2) 0.0154(19) 0.0116(19) 0.0040(18) 0.0063(17)
C23 0.056(3) 0.034(2) 0.025(2) 0.026(2) -0.005(2) 0.0059(19)
C24 0.063(3) 0.016(2) 0.030(2) 0.006(2) -0.011(2) 0.0103(19)
C25 0.032(2) 0.028(2) 0.028(2) -0.0073(19) -0.0076(19) 0.0127(19)
C26 0.022(2) 0.029(2) 0.023(2) 0.0058(17) -0.0011(17) 0.0077(17)
C31 0.0189(19) 0.0135(17) 0.024(2) 0.0012(15) 0.0067(16) 0.0096(15)
C32 0.026(2) 0.029(2) 0.021(2) 0.0112(17) 0.0072(17) 0.0109(17)
C33 0.038(2) 0.028(2) 0.035(2) 0.0159(19) 0.020(2) 0.0126(19)
C34 0.019(2) 0.025(2) 0.049(3) 0.0107(17) 0.011(2) 0.0166(19)
C35 0.020(2) 0.022(2) 0.033(2) 0.0031(16) 0.0013(18) 0.0091(17)
C36 0.0175(19) 0.0175(18) 0.0203(19) 0.0015(15) 0.0043(16) 0.0053(15)
C41 0.0163(19) 0.0215(19) 0.0144(18) 0.0053(15) 0.0036(15) 0.0031(15)
C42 0.029(2) 0.030(2) 0.026(2) 0.0021(18) 0.0021(18) 0.0127(18)
C43 0.034(2) 0.039(2) 0.015(2) 0.005(2) -0.0072(18) 0.0083(18)
C44 0.023(2) 0.031(2) 0.023(2) 0.0015(18) -0.0036(17) 0.0048(18)
C45 0.026(2) 0.020(2) 0.025(2) 0.0036(17) 0.0049(18) 0.0059(17)
C46 0.020(2) 0.023(2) 0.0146(18) 0.0048(16) -0.0001(16) 0.0046(16)
C51 0.0137(18) 0.0199(19) 0.0219(19) 0.0045(15) 0.0040(16) 0.0105(16)
C52 0.020(2) 0.0176(19) 0.027(2) 0.0032(15) 0.0068(17) 0.0076(16)
C53 0.029(2) 0.024(2) 0.031(2) 0.0153(17) 0.0148(18) 0.0144(18)
C54 0.023(2) 0.028(2) 0.047(2) 0.0133(18) 0.0199(19) 0.023(2)
C55 0.0158(19) 0.0206(19) 0.033(2) 0.0026(16) 0.0014(17) 0.0144(17)
C56 0.0190(19) 0.0149(18) 0.0218(19) 0.0057(15) 0.0036(16) 0.0100(15)
C61 0.0177(19) 0.0153(18) 0.0210(19) 0.0048(15) 0.0080(16) 0.0060(15)
C62 0.021(2) 0.029(2) 0.023(2) 0.0079(17) 0.0073(17) 0.0086(17)
C63 0.039(3) 0.032(2) 0.023(2) 0.0105(19) 0.0122(19) 0.0055(18)
C64 0.034(2) 0.032(2) 0.036(2) 0.0136(19) 0.025(2) 0.0148(19)
C65 0.018(2) 0.036(2) 0.041(2) 0.0088(18) 0.0114(19) 0.020(2)
C66 0.018(2) 0.025(2) 0.024(2) 0.0029(16) 0.0060(17) 0.0106(17)
C71 0.0188(19) 0.0199(19) 0.0142(18) 0.0058(15) 0.0089(16) 0.0053(15)
C72 0.0185(19) 0.022(2) 0.0204(19) 0.0053(16) 0.0033(16) 0.0067(16)
C73 0.025(2) 0.0169(19) 0.031(2) 0.0035(16) 0.0106(18) 0.0069(17)
C74 0.033(2) 0.028(2) 0.029(2) 0.0178(18) 0.0171(19) 0.0206(18)
C75 0.0166(19) 0.036(2) 0.021(2) 0.0104(17) 0.0073(16) 0.0109(18)
C76 0.0164(19) 0.0226(19) 0.0176(18) 0.0040(15) 0.0052(15) 0.0088(16)
C81 0.0135(18) 0.0157(18) 0.0210(19) -0.0002(14) 0.0092(16) 0.0059(15)
C82 0.025(2) 0.0206(19) 0.027(2) 0.0068(16) 0.0138(18) 0.0090(17)
C83 0.027(2) 0.028(2) 0.036(2) 0.0117(18) 0.0109(19) 0.0202(19)
C84 0.031(2) 0.033(2) 0.021(2) 0.0054(18) 0.0043(17) 0.0161(18)
C85 0.029(2) 0.024(2) 0.020(2) 0.0024(17) 0.0054(17) 0.0029(17)
C86 0.024(2) 0.0188(19) 0.025(2) 0.0058(16) 0.0091(17) 0.0071(16)

loop_
_atom_type_symbol
_atom_type_description
_atom_type_scat_dispersion_real
_atom_type_scat_dispersion_imag
_atom_type_scat_source
C C 0.0033 0.0016 'International Tables Vol C Tables 4.2.6.8 and 6.1.1.4'
H H 0.0000 0.0000 'International Tables Vol C Tables 4.2.6.8 and 6.1.1.4'
N N 0.0061 0.0033 'International Tables Vol C Tables 4.2.6.8 and 6.1.1.4'
O O 0.0106 0.0060 'International Tables Vol C Tables 4.2.6.8 and 6.1.1.4'
Se Se -0.0929 2.2259 'International Tables Vol C Tables 4.2.6.8 and 6.1.1.4'

loop_
_geom_angle_atom_site_label_1
_geom_angle_atom_site_label_2
_geom_angle_atom_site_label_3
_geom_angle
C16 Se1 Se2 103.03(9)
C56 Se2 Se1 104.45(9)
C11 N1 C1 129.2(3)
C11 N1 H1 118.4(19)
C1 N1 H1 109.9(19)
C51 N2 C2 127.0(3)
C51 N2 H2 115.5(18)
C2 N2 H2 114.4(18)
N1 C1 C31 110.8(3)
N1 C1 C21 109.6(3)
C31 C1 C21 112.4(3)
N1 C1 C41 104.9(2)
C31 C1 C41 109.0(3)
C21 C1 C41 109.8(3)
N2 C2 C61 105.1(2)
N2 C2 C81 109.8(3)
C61 C2 C81 111.4(2)
N2 C2 C71 112.1(3)
C61 C2 C71 104.0(3)
C81 C2 C71 113.9(3)
C12 C11 N1 124.0(3)
C12 C11 C16 117.4(3)
N1 C11 C16 118.6(3)
C11 C12 C13 121.6(3)
C11 C12 H12A 119.2
C13 C12 H12A 119.2
C14 C13 C12 121.3(3)
C14 C13 H13A 119.4
C12 C13 H13A 119.4
C13 C14 C15 118.8(3)
C13 C14 H14A 120.6
C15 C14 H14A 120.6
C14 C15 C16 121.0(3)
C14 C15 H15A 119.5
C16 C15 H15A 119.5
C15 C16 C11 120.0(3)
C15 C16 Se1 118.7(2)
C11 C16 Se1 121.3(2)
C26 C21 C22 118.2(3)
C26 C21 C1 122.8(3)
C22 C21 C1 118.9(3)
C23 C22 C21 121.1(4)
C23 C22 H22A 119.4
C21 C22 H22A 119.4
C22 C23 C24 119.7(4)
C22 C23 H23A 120.1
C24 C23 H23A 120.1
C25 C24 C23 119.6(4)
C25 C24 H24A 120.2
C23 C24 H24A 120.2
C24 C25 C26 120.6(4)
C24 C25 H25A 119.7
C26 C25 H25A 119.7
C25 C26 C21 120.6(3)
C25 C26 H26A 119.7
C21 C26 H26A 119.7
C32 C31 C36 117.4(3)
C32 C31 C1 120.4(3)
C36 C31 C1 122.2(3)
C33 C32 C31 121.5(3)
C33 C32 H32A 119.3
C31 C32 H32A 119.3
C34 C33 C32 119.9(3)
C34 C33 H33A 120.0
C32 C33 H33A 120.0
C33 C34 C35 119.2(3)
C33 C34 H34A 120.4
C35 C34 H34A 120.4
C36 C35 C34 120.2(3)
C36 C35 H35A 119.9
C34 C35 H35A 119.9
C35 C36 C31 121.7(3)
C35 C36 H36A 119.2
C31 C36 H36A 119.2
C46 C41 C42 118.2(3)
C46 C41 C1 119.1(3)
C42 C41 C1 122.7(3)
C43 C42 C41 121.2(3)
C43 C42 H42A 119.4
C41 C42 H42A 119.4
C42 C43 C44 119.9(3)
C42 C43 H43A 120.1
C44 C43 H43A 120.1
C45 C44 C43 120.1(3)
C45 C44 H44A 119.9
C43 C44 H44A 119.9
C44 C45 C46 119.6(3)
C44 C45 H45A 120.2
C46 C45 H45A 120.2
C41 C46 C45 120.9(3)
C41 C46 H46A 119.5
C45 C46 H46A 119.5
C52 C51 C56 117.8(3)
C52 C51 N2 122.8(3)
C56 C51 N2 119.3(3)
C51 C52 C53 120.6(3)
C51 C52 H52A 119.7
C53 C52 H52A 119.7
C52 C53 C54 121.6(3)
C52 C53 H53A 119.2
C54 C53 H53A 119.2
C55 C54 C53 118.4(3)
C55 C54 H54A 120.8
C53 C54 H54A 120.8
C54 C55 C56 121.3(3)
C54 C55 H55A 119.4
C56 C55 H55A 119.4
C51 C56 C55 120.2(3)
C51 C56 Se2 121.9(2)
C55 C56 Se2 117.8(2)
C66 C61 C62 118.3(3)
C66 C61 C2 123.0(3)
C62 C61 C2 118.5(3)
C61 C62 C63 121.0(3)
C61 C62 H62A 119.5
C63 C62 H62A 119.5
C64 C63 C62 119.9(3)
C64 C63 H63A 120.1
C62 C63 H63A 120.1
C65 C64 C63 119.8(3)
C65 C64 H64A 120.1
C63 C64 H64A 120.1
C64 C65 C66 120.6(3)
C64 C65 H65A 119.7
C66 C65 H65A 119.7
C61 C66 C65 120.4(3)
C61 C66 H66A 119.8
C65 C66 H66A 119.8
C72 C71 C76 118.1(3)
C72 C71 C2 119.2(3)
C76 C71 C2 122.4(3)
C71 C72 C73 121.4(3)
C71 C72 H72A 119.3
C73 C72 H72A 119.3
C74 C73 C72 120.0(3)
C74 C73 H73A 120.0
C72 C73 H73A 120.0
C73 C74 C75 119.2(3)
C73 C74 H74A 120.4
C75 C74 H74A 120.4
C74 C75 C76 120.7(3)
C74 C75 H75A 119.7
C76 C75 H75A 119.7
C71 C76 C75 120.6(3)
C71 C76 H76A 119.7
C75 C76 H76A 119.7
C86 C81 C82 117.6(3)
C86 C81 C2 124.3(3)
C82 C81 C2 118.0(3)
C83 C82 C81 120.6(3)
C83 C82 H82A 119.7
C81 C82 H82A 119.7
C82 C83 C84 120.9(3)
C82 C83 H83A 119.6
C84 C83 H83A 119.6
C85 C84 C83 119.5(3)
C85 C84 H84A 120.3
C83 C84 H84A 120.3
C84 C85 C86 120.2(3)
C84 C85 H85A 119.9
C86 C85 H85A 119.9
C81 C86 C85 121.1(3)
C81 C86 H86A 119.5
C85 C86 H86A 119.5

loop_
_geom_bond_atom_site_label_1
_geom_bond_atom_site_label_2
_geom_bond_distance
Se1 C16 1.922(3)
Se1 Se2 2.3529(6)
Se2 C56 1.923(3)
N1 C11 1.375(4)
N1 C1 1.476(4)
N1 H1 0.883(10)
N2 C51 1.389(4)
N2 C2 1.469(4)
N2 H2 0.893(10)
C1 C31 1.530(4)
C1 C21 1.547(4)
C1 C41 1.557(4)
C2 C61 1.554(4)
C2 C81 1.543(4)
C2 C71 1.547(4)
C11 C12 1.395(4)
C11 C16 1.417(4)
C12 C13 1.370(4)
C12 H12A 0.9500
C13 C14 1.384(4)
C13 H13A 0.9500
C14 C15 1.379(4)
C14 H14A 0.9500
C15 C16 1.399(4)
C15 H15A 0.9500
C21 C26 1.387(4)
C21 C22 1.389(4)
C22 C23 1.379(5)
C22 H22A 0.9500
C23 C24 1.391(5)
C23 H23A 0.9500
C24 C25 1.366(5)
C24 H24A 0.9500
C25 C26 1.385(4)
C25 H25A 0.9500
C26 H26A 0.9500
C31 C32 1.387(4)
C31 C36 1.389(4)
C32 C33 1.389(4)
C32 H32A 0.9500
C33 C34 1.380(4)
C33 H33A 0.9500
C34 C35 1.387(4)
C34 H34A 0.9500
C35 C36 1.374(4)
C35 H35A 0.9500
C36 H36A 0.9500
C41 C46 1.387(4)
C41 C42 1.382(4)
C42 C43 1.387(4)
C42 H42A 0.9500
C43 C44 1.372(4)
C43 H43A 0.9500
C44 C45 1.381(4)
C44 H44A 0.9500
C45 C46 1.393(4)
C45 H45A 0.9500
C46 H46A 0.9500
C51 C52 1.394(4)
C51 C56 1.415(4)
C52 C53 1.385(4)
C52 H52A 0.9500
C53 C54 1.381(4)
C53 H53A 0.9500
C54 C55 1.383(4)
C54 H54A 0.9500
C55 C56 1.387(4)
C55 H55A 0.9500
C61 C66 1.375(4)
C61 C62 1.396(4)
C62 C63 1.399(4)
C62 H62A 0.9500
C63 C64 1.374(4)
C63 H63A 0.9500
C64 C65 1.369(4)
C64 H64A 0.9500
C65 C66 1.408(4)
C65 H65A 0.9500
C66 H66A 0.9500
C71 C72 1.379(4)
C71 C76 1.394(4)
C72 C73 1.381(4)
C72 H72A 0.9500
C73 C74 1.386(4)
C73 H73A 0.9500
C74 C75 1.375(4)
C74 H74A 0.9500
C75 C76 1.380(4)
C75 H75A 0.9500
C76 H76A 0.9500
C81 C86 1.381(4)
C81 C82 1.395(4)
C82 C83 1.380(4)
C82 H82A 0.9500
C83 C84 1.366(4)
C83 H83A 0.9500
C84 C85 1.368(4)
C84 H84A 0.9500
C85 C86 1.392(4)
C85 H85A 0.9500
C86 H86A 0.9500

loop_
_geom_hbond_atom_site_label_D
_geom_hbond_atom_site_label_H
_geom_hbond_atom_site_label_A
_geom_hbond_site_symmetry_A
_geom_hbond_distance_DH
_geom_hbond_distance_HA
_geom_hbond_distance_DA
_geom_hbond_angle_DHA
_geom_hbond_publ_flag
N1 H1 Se1 . 0.883(10) 2.62(3) 3.106(3) 115(19) yes
N2 H2 Se2 . 0.89(2) 2.64(2) 3.140(2) 116.6(17) yes
C35 H35A Se1 1_455 0.95 2.92 3.777(3) 150 yes

loop_
_geom_torsion_atom_site_label_1
_geom_torsion_atom_site_label_2
_geom_torsion_atom_site_label_3
_geom_torsion_atom_site_label_4
_geom_torsion
C16 Se1 Se2 C56 93.53(14)
C11 N1 C1 C31 -85.7(4)
C11 N1 C1 C21 38.9(4)
C11 N1 C1 C41 156.7(3)
C51 N2 C2 C61 177.4(3)
C51 N2 C2 C81 57.5(4)
C51 N2 C2 C71 -70.2(4)
C1 N1 C11 C12 14.9(5)
C1 N1 C11 C16 -165.3(3)
N1 C11 C12 C13 -179.7(3)
C16 C11 C12 C13 0.5(5)
C11 C12 C13 C14 0.9(5)
C12 C13 C14 C15 -1.0(5)
C13 C14 C15 C16 -0.3(5)
C14 C15 C16 C11 1.8(5)
C14 C15 C16 Se1 179.7(2)
C12 C11 C16 C15 -1.8(4)
N1 C11 C16 C15 178.4(3)
C12 C11 C16 Se1 -179.7(2)
N1 C11 C16 Se1 0.5(4)
Se2 Se1 C16 C15 89.8(2)
Se2 Se1 C16 C11 -92.3(2)
N1 C1 C21 C26 -137.2(3)
C31 C1 C21 C26 -13.4(4)
C41 C1 C21 C26 108.1(3)
N1 C1 C21 C22 42.9(4)
C31 C1 C21 C22 166.7(3)
C41 C1 C21 C22 -71.8(4)
C26 C21 C22 C23 1.3(5)
C1 C21 C22 C23 -178.8(3)
C21 C22 C23 C24 -1.2(5)
C22 C23 C24 C25 0.0(5)
C23 C24 C25 C26 1.1(5)
C24 C25 C26 C21 -1.0(5)
C22 C21 C26 C25 -0.2(5)
C1 C21 C26 C25 179.9(3)
N1 C1 C31 C32 -162.2(3)
C21 C1 C31 C32 74.7(4)
C41 C1 C31 C32 -47.2(4)
N1 C1 C31 C36 18.5(4)
C21 C1 C31 C36 -104.5(3)
C41 C1 C31 C36 133.5(3)
C36 C31 C32 C33 2.2(5)
C1 C31 C32 C33 -177.1(3)
C31 C32 C33 C34 -0.2(5)
C32 C33 C34 C35 -2.3(5)
C33 C34 C35 C36 2.9(5)
C34 C35 C36 C31 -0.9(5)
C32 C31 C36 C35 -1.6(5)
C1 C31 C36 C35 177.7(3)
N1 C1 C41 C46 48.0(4)
C31 C1 C41 C46 -70.8(3)
C21 C1 C41 C46 165.7(3)
N1 C1 C41 C42 -132.7(3)
C31 C1 C41 C42 108.6(3)
C21 C1 C41 C42 -15.0(4)
C46 C41 C42 C43 -1.6(5)
C1 C41 C42 C43 179.1(3)
C41 C42 C43 C44 -1.2(5)
C42 C43 C44 C45 2.4(5)
C43 C44 C45 C46 -0.9(5)
C42 C41 C46 C45 3.1(5)
C1 C41 C46 C45 -177.6(3)
C44 C45 C46 C41 -1.9(5)
C2 N2 C51 C52 10.7(5)
C2 N2 C51 C56 -173.7(3)
C56 C51 C52 C53 -2.0(5)
N2 C51 C52 C53 173.6(3)
C51 C52 C53 C54 -0.9(5)
C52 C53 C54 C55 1.8(5)
C53 C54 C55 C56 0.3(5)
C52 C51 C56 C55 4.1(5)
N2 C51 C56 C55 -171.7(3)
C52 C51 C56 Se2 -179.8(2)
N2 C51 C56 Se2 4.4(4)
C54 C55 C56 C51 -3.3(5)
C54 C55 C56 Se2 -179.6(2)
Se1 Se2 C56 C51 95.1(3)
Se1 Se2 C56 C55 -88.7(2)
N2 C2 C61 C66 -136.3(3)
C81 C2 C61 C66 -17.4(4)
C71 C2 C61 C66 105.8(3)
N2 C2 C61 C62 48.3(4)
C81 C2 C61 C62 167.2(3)
C71 C2 C61 C62 -69.7(3)
C66 C61 C62 C63 2.2(5)
C2 C61 C62 C63 177.9(3)
C61 C62 C63 C64 -0.3(5)
C62 C63 C64 C65 -1.3(5)
C63 C64 C65 C66 1.1(5)
C62 C61 C66 C65 -2.4(5)
C2 C61 C66 C65 -177.9(3)
C64 C65 C66 C61 0.8(5)
N2 C2 C71 C72 -178.6(3)
C61 C2 C71 C72 -65.5(3)
C81 C2 C71 C72 56.0(4)
N2 C2 C71 C76 -4.4(4)
C61 C2 C71 C76 108.6(3)
C81 C2 C71 C76 -129.9(3)
C76 C71 C72 C73 1.8(5)
C2 C71 C72 C73 176.3(3)
C71 C72 C73 C74 -0.4(5)
C72 C73 C74 C75 -0.9(5)
C73 C74 C75 C76 0.8(5)
C72 C71 C76 C75 -1.9(5)
C2 C71 C76 C75 -176.2(3)
C74 C75 C76 C71 0.6(5)
N2 C2 C81 C86 -118.3(3)
C61 C2 C81 C86 125.7(3)
C71 C2 C81 C86 8.4(4)
N2 C2 C81 C82 60.1(3)
C61 C2 C81 C82 -55.9(4)
C71 C2 C81 C82 -173.2(3)
C86 C81 C82 C83 -5.2(5)
C2 C81 C82 C83 176.2(3)
C81 C82 C83 C84 3.8(5)
C82 C83 C84 C85 0.1(5)
C83 C84 C85 C86 -2.4(5)
C82 C81 C86 C85 2.9(5)
C2 C81 C86 C85 -178.6(3)
C84 C85 C86 C81 0.8(5)

loop_
_platon_squeeze_void_nr
_platon_squeeze_void_average_x
_platon_squeeze_void_average_y
_platon_squeeze_void_average_z
_platon_squeeze_void_volume
_platon_squeeze_void_count_electrons
_platon_squeeze_void_content
1 0.500 1.000 1.000 146 43 ' '
